data_7154903
loop_
_publ_author_name
'De Los Santos, Zeus A.'
'Ding, Ransheng'
'Wolf, Christian'

_publ_section_title
;
 Quantitative chirality sensing of amines and amino alcohols via Schiff
 base formation with a stereodynamic UV/CD probe.
;
_journal_issue 6
_journal_name_full 'Organic &amp; biomolecular chemistry'
_journal_page_first 1934
_journal_page_last 1939
_journal_paper_doi 10.1039/c5ob02529j
_journal_volume 14
_journal_year 2016
_chemical_formula_moiety 'C18 H13 N O2'
_chemical_formula_sum 'C18 H13 N O2'
_chemical_formula_weight 275.29
_chemical_name_systematic N-(2-formylphenyl)-2-naphthamide
_space_group_crystal_system orthorhombic
_space_group_IT_number 33
_space_group_name_Hall 'P 2c -2n'
_space_group_name_H-M_alt 'P n a 21'
_symmetry_space_group_name_Hall 'P 2c -2n'
_symmetry_space_group_name_H-M 'P n a 21'
_atom_sites_solution_hydrogens geom
_audit_creation_method SHELXL-2014/7
_audit_update_record
;
2015-12-04 deposited with the CCDC.
2016-01-11 downloaded from the CCDC.
;
_cell_angle_alpha 90
_cell_angle_beta 90
_cell_angle_gamma 90
_cell_formula_units_Z 4
_cell_length_a 24.4271(14)
_cell_length_b 3.7892(3)
_cell_length_c 14.3031(7)
_cell_measurement_reflns_used 3662
_cell_measurement_temperature 296(2)
_cell_measurement_theta_max 25.337
_cell_measurement_theta_min 2.853
_cell_volume 1323.88(14)
_computing_cell_refinement 'SAINT v. 8.34A, Bruker-AXS'
_computing_data_collection 'APEX 2, Bruker-AXS'
_computing_data_reduction 'SAINT v. 8.34A, Bruker-AXS'
_computing_molecular_graphics 'X-SEED, L.Barbour (1999)'
_computing_structure_refinement 'SHELXL-2014/7 (Sheldrick, 2014)'
_computing_structure_solution 'SHELXT-Version 2013/1, G.Sheldrick'
_diffrn_ambient_temperature 296(2)
_diffrn_measured_fraction_theta_full 1.000
_diffrn_measured_fraction_theta_max 1.000
_diffrn_measurement_device_type 'Bruker APEXII CCD'
_diffrn_measurement_method 'omega scans'
_diffrn_radiation_type MoK\a
_diffrn_radiation_wavelength 0.71073
_diffrn_reflns_av_R_equivalents 0.0489
_diffrn_reflns_av_unetI/netI 0.0409
_diffrn_reflns_laue_measured_fraction_full 1.000
_diffrn_reflns_laue_measured_fraction_max 1.000
_diffrn_reflns_limit_h_max 29
_diffrn_reflns_limit_h_min -29
_diffrn_reflns_limit_k_max 4
_diffrn_reflns_limit_k_min -4
_diffrn_reflns_limit_l_max 17
_diffrn_reflns_limit_l_min -17
_diffrn_reflns_number 10296
_diffrn_reflns_point_group_measured_fraction_full 1.000
_diffrn_reflns_point_group_measured_fraction_max 0.997
_diffrn_reflns_theta_full 25.000
_diffrn_reflns_theta_max 25.296
_diffrn_reflns_theta_min 1.667
_exptl_absorpt_coefficient_mu 0.091
_exptl_absorpt_correction_T_max 0.7452
_exptl_absorpt_correction_T_min 0.5634
_exptl_absorpt_correction_type multi-scan
_exptl_absorpt_process_details 'SADABS-2012/1,G. Sheldrick'
_exptl_crystal_colour colourless
_exptl_crystal_density_diffrn 1.381
_exptl_crystal_description needle
_exptl_crystal_F_000 576
_exptl_crystal_recrystallization_method 'Re-crystallisation from solvent: Acetonitrile'
_exptl_crystal_size_max 0.06
_exptl_crystal_size_mid 0.03
_exptl_crystal_size_min 0.02
_refine_diff_density_max 0.280
_refine_diff_density_min -0.158
_refine_diff_density_rms 0.040
_refine_ls_abs_structure_details
;
 Flack x determined using 939 quotients [(I+)-(I-)]/[(I+)+(I-)]
 (Parsons, Flack and Wagner, Acta Cryst. B69 (2013) 249-259).
;
_refine_ls_abs_structure_Flack -0.2(7)
_refine_ls_extinction_method none
_refine_ls_goodness_of_fit_ref 1.060
_refine_ls_hydrogen_treatment constr
_refine_ls_matrix_type full
_refine_ls_number_parameters 190
_refine_ls_number_reflns 2423
_refine_ls_number_restraints 1
_refine_ls_restrained_S_all 1.060
_refine_ls_R_factor_all 0.0457
_refine_ls_R_factor_gt 0.0372
_refine_ls_shift/su_max 0.000
_refine_ls_shift/su_mean 0.000
_refine_ls_structure_factor_coef Fsqd
_refine_ls_weighting_details 'w=1/[\s^2^(Fo^2^)+(0.0549P)^2^+0.1559P] where P=(Fo^2^+2Fc^2^)/3'
_refine_ls_weighting_scheme calc
_refine_ls_wR_factor_gt 0.0934
_refine_ls_wR_factor_ref 0.0970
_reflns_Friedel_coverage 0.911
_reflns_friedel_fraction_full 0.999
_reflns_friedel_fraction_max 0.994
_reflns_number_gt 2148
_reflns_number_total 2423
_reflns_threshold_expression 'I > 2\s(I)'
_cod_data_source_file c5ob02529j2.cif
_cod_data_source_block added_by_encifer
_cod_depositor_comments 'Adding full bibliography for 7154901--7154903.cif.'
_cod_database_code 7154903
_shelx_shelxl_version_number 2014/7
_shelx_space_group_comment
;
The symmetry employed for this shelxl refinement is uniquely defined
by the following loop, which should always be used as a source of
symmetry information in preference to the above space-group names.
They are only intended as comments.
;

loop_
_space_group_symop_operation_xyz
'x, y, z'
'-x, -y, z+1/2'
'-x+1/2, y+1/2, z+1/2'
'x+1/2, -y+1/2, z'

loop_
_atom_site_label
_atom_site_type_symbol
_atom_site_fract_x
_atom_site_fract_y
_atom_site_fract_z
_atom_site_U_iso_or_equiv
_atom_site_adp_type
_atom_site_occupancy
_atom_site_site_symmetry_order
_atom_site_calc_flag
_atom_site_refinement_flags_posn
_atom_site_refinement_flags_adp
O1 O 0.45850(9) 0.4383(6) 0.62124(14) 0.0280(6) Uani 1 1 d . .
O2 O 0.42656(10) 0.3422(7) 0.27989(16) 0.0367(6) Uani 1 1 d . .
N1 N 0.45244(10) 0.3879(7) 0.46229(17) 0.0207(6) Uani 1 1 d . .
H19 H 0.4313 0.4304 0.4156 0.025 Uiso 1 1 calc R U
C1 C 0.34898(12) 0.7526(8) 0.4660(2) 0.0229(7) Uani 1 1 d . .
H1 H 0.3672 0.7477 0.4089 0.028 Uiso 1 1 calc R U
C2 C 0.29634(13) 0.8780(8) 0.4708(2) 0.0239(7) Uani 1 1 d . .
H2 H 0.2791 0.9557 0.4165 0.029 Uiso 1 1 calc R U
C3 C 0.26786(12) 0.8909(8) 0.5567(2) 0.0225(7) Uani 1 1 d . .
C4 C 0.21258(13) 1.0148(9) 0.5632(2) 0.0265(7) Uani 1 1 d . .
H4 H 0.1946 1.0932 0.5098 0.032 Uiso 1 1 calc R U
C5 C 0.18639(13) 1.0183(9) 0.6470(2) 0.0279(7) Uani 1 1 d . .
H5 H 0.1504 1.0983 0.6504 0.033 Uiso 1 1 calc R U
C6 C 0.21305(13) 0.9020(9) 0.7292(2) 0.0282(8) Uani 1 1 d . .
H6 H 0.1946 0.9054 0.7860 0.034 Uiso 1 1 calc R U
C7 C 0.26612(13) 0.7842(9) 0.7253(2) 0.0253(7) Uani 1 1 d . .
H7 H 0.2836 0.7098 0.7796 0.030 Uiso 1 1 calc R U
C8 C 0.29417(12) 0.7761(8) 0.6388(2) 0.0215(7) Uani 1 1 d . .
C9 C 0.34874(12) 0.6452(8) 0.6317(2) 0.0228(7) Uani 1 1 d . .
H9 H 0.3664 0.5677 0.6855 0.027 Uiso 1 1 calc R U
C10 C 0.37589(12) 0.6301(8) 0.5482(2) 0.0217(6) Uani 1 1 d . .
C11 C 0.43242(12) 0.4810(8) 0.5482(2) 0.0214(6) Uani 1 1 d . .
C12 C 0.50277(12) 0.2328(8) 0.4405(2) 0.0197(6) Uani 1 1 d . .
C13 C 0.54375(12) 0.1635(8) 0.5057(2) 0.0216(7) Uani 1 1 d . .
H13 H 0.5387 0.2230 0.5682 0.026 Uiso 1 1 calc R U
C14 C 0.59212(13) 0.0051(8) 0.4768(2) 0.0245(7) Uani 1 1 d . .
H14 H 0.6190 -0.0454 0.5210 0.029 Uiso 1 1 calc R U
C15 C 0.60150(14) -0.0800(8) 0.3835(2) 0.0270(7) Uani 1 1 d . .
H15 H 0.6346 -0.1800 0.3652 0.032 Uiso 1 1 calc R U
C16 C 0.56112(13) -0.0141(9) 0.3189(2) 0.0261(7) Uani 1 1 d . .
H16 H 0.5669 -0.0728 0.2565 0.031 Uiso 1 1 calc R U
C17 C 0.51108(12) 0.1410(8) 0.3456(2) 0.0211(7) Uani 1 1 d . .
C18 C 0.47093(14) 0.1992(9) 0.2713(2) 0.0285(8) Uani 1 1 d . .
H18 H 0.4801 0.1194 0.2118 0.034 Uiso 1 1 calc R U

loop_
_atom_site_aniso_label
_atom_site_aniso_U_11
_atom_site_aniso_U_22
_atom_site_aniso_U_33
_atom_site_aniso_U_23
_atom_site_aniso_U_13
_atom_site_aniso_U_12
O1 0.0294(12) 0.0305(13) 0.0240(12) 0.0017(10) 0.0013(10) 0.0031(11)
O2 0.0339(14) 0.0451(16) 0.0311(12) -0.0009(12) -0.0070(11) 0.0047(12)
N1 0.0175(13) 0.0229(14) 0.0215(12) 0.0000(10) -0.0015(10) 0.0014(11)
C1 0.0228(16) 0.0213(17) 0.0247(15) 0.0005(13) -0.0010(13) -0.0013(14)
C2 0.0252(17) 0.0223(17) 0.0244(15) 0.0009(14) -0.0034(13) -0.0012(13)
C3 0.0282(16) 0.0151(17) 0.0241(16) -0.0004(14) -0.0041(14) -0.0066(13)
C4 0.0266(16) 0.0199(18) 0.0329(17) 0.0006(15) -0.0084(14) -0.0044(14)
C5 0.0224(16) 0.0248(19) 0.0364(17) -0.0023(14) 0.0014(15) -0.0016(14)
C6 0.0266(18) 0.031(2) 0.0275(16) -0.0018(15) 0.0050(14) 0.0012(15)
C7 0.0298(17) 0.0238(19) 0.0223(15) 0.0009(14) -0.0016(14) -0.0017(15)
C8 0.0270(16) 0.0136(16) 0.0239(15) -0.0032(13) 0.0020(14) -0.0065(13)
C9 0.0257(16) 0.0166(16) 0.0262(16) 0.0006(13) -0.0017(14) -0.0042(14)
C10 0.0204(15) 0.0148(15) 0.0298(15) -0.0032(14) 0.0050(14) -0.0053(12)
C11 0.0208(15) 0.0174(16) 0.0260(14) 0.0019(15) 0.0019(14) -0.0039(12)
C12 0.0176(14) 0.0129(14) 0.0287(15) 0.0032(13) 0.0037(12) -0.0046(13)
C13 0.0195(16) 0.0207(17) 0.0246(14) 0.0027(13) -0.0013(12) -0.0016(13)
C14 0.0247(16) 0.0155(16) 0.0334(16) 0.0025(13) -0.0020(14) 0.0005(14)
C15 0.0211(17) 0.0201(17) 0.0399(18) -0.0017(16) 0.0055(14) 0.0005(14)
C16 0.0283(17) 0.0207(18) 0.0292(16) -0.0037(14) 0.0064(14) -0.0030(15)
C17 0.0209(16) 0.0181(16) 0.0243(15) 0.0007(13) -0.0003(13) -0.0049(14)
C18 0.0298(18) 0.0281(19) 0.0276(17) 0.0020(14) 0.0001(14) -0.0039(16)

loop_
_atom_type_symbol
_atom_type_description
_atom_type_scat_dispersion_real
_atom_type_scat_dispersion_imag
_atom_type_scat_source
C C 0.0033 0.0016 'International Tables Vol C Tables 4.2.6.8 and 6.1.1.4'
H H 0.0000 0.0000 'International Tables Vol C Tables 4.2.6.8 and 6.1.1.4'
N N 0.0061 0.0033 'International Tables Vol C Tables 4.2.6.8 and 6.1.1.4'
O O 0.0106 0.0060 'International Tables Vol C Tables 4.2.6.8 and 6.1.1.4'

loop_
_geom_angle_atom_site_label_1
_geom_angle_atom_site_label_2
_geom_angle_atom_site_label_3
_geom_angle
C11 N1 C12 128.6(3)
C11 N1 H19 115.7
C12 N1 H19 115.7
C2 C1 C10 120.3(3)
C2 C1 H1 119.9
C10 C1 H1 119.9
C1 C2 C3 121.1(3)
C1 C2 H2 119.5
C3 C2 H2 119.5
C8 C3 C2 119.3(3)
C8 C3 C4 118.6(3)
C2 C3 C4 122.1(3)
C5 C4 C3 120.3(3)
C5 C4 H4 119.9
C3 C4 H4 119.9
C4 C5 C6 120.9(3)
C4 C5 H5 119.6
C6 C5 H5 119.6
C7 C6 C5 120.2(3)
C7 C6 H6 119.9
C5 C6 H6 119.9
C6 C7 C8 120.0(3)
C6 C7 H7 120.0
C8 C7 H7 120.0
C3 C8 C7 120.1(3)
C3 C8 C9 118.4(3)
C7 C8 C9 121.5(3)
C10 C9 C8 122.0(3)
C10 C9 H9 119.0
C8 C9 H9 119.0
C9 C10 C1 118.9(3)
C9 C10 C11 117.7(3)
C1 C10 C11 123.4(3)
O1 C11 N1 122.8(3)
O1 C11 C10 121.8(3)
N1 C11 C10 115.4(3)
C13 C12 N1 124.2(3)
C13 C12 C17 119.5(3)
N1 C12 C17 116.3(3)
C14 C13 C12 119.6(3)
C14 C13 H13 120.2
C12 C13 H13 120.2
C13 C14 C15 121.7(3)
C13 C14 H14 119.2
C15 C14 H14 119.2
C16 C15 C14 119.0(3)
C16 C15 H15 120.5
C14 C15 H15 120.5
C15 C16 C17 121.1(3)
C15 C16 H16 119.5
C17 C16 H16 119.5
C16 C17 C12 119.1(3)
C16 C17 C18 116.6(3)
C12 C17 C18 124.3(3)
O2 C18 C17 126.2(3)
O2 C18 H18 116.9
C17 C18 H18 116.9

loop_
_geom_bond_atom_site_label_1
_geom_bond_atom_site_label_2
_geom_bond_distance
O1 C11 1.235(4)
O2 C18 1.218(4)
N1 C11 1.368(4)
N1 C12 1.398(4)
N1 H19 0.8600
C1 C2 1.372(4)
C1 C10 1.425(4)
C1 H1 0.9300
C2 C3 1.414(4)
C2 H2 0.9300
C3 C8 1.407(4)
C3 C4 1.433(5)
C4 C5 1.359(5)
C4 H4 0.9300
C5 C6 1.414(5)
C5 H5 0.9300
C6 C7 1.372(5)
C6 H6 0.9300
C7 C8 1.415(4)
C7 H7 0.9300
C8 C9 1.426(4)
C9 C10 1.367(4)
C9 H9 0.9300
C10 C11 1.492(4)
C12 C13 1.393(4)
C12 C17 1.416(4)
C13 C14 1.388(4)
C13 H13 0.9300
C14 C15 1.392(5)
C14 H14 0.9300
C15 C16 1.375(5)
C15 H15 0.9300
C16 C17 1.409(4)
C16 H16 0.9300
C17 C18 1.463(5)
C18 H18 0.9300
